data_2233326
loop_
_publ_author_name
'\"Ozel G\"uven, \"Ozden'
'Bayraktar, Meral'
'Coles, Simon J.'
'H\"okelek, Tuncer'

_publ_section_title
;
 2-(1<i>H</i>-Benzotriazol-1-yl)-1-(furan-2-yl)ethanol
;
_journal_coeditor_code XU5402
_journal_issue 1
_journal_name_full 'Acta Crystallographica Section E'
_journal_page_first o72
_journal_paper_doi 10.1107/S1600536811051798
_journal_volume 68
_journal_year 2012
_chemical_formula_iupac 'C12 H11 N3 O2'
_chemical_formula_moiety 'C12 H11 N3 O2'
_chemical_formula_sum 'C12 H11 N3 O2'
_chemical_formula_weight 229.24
_chemical_name_systematic
;
2-(1<i>H</i>-Benzotriazol-1-yl)-1-(furan-2-yl)ethanol
;
_space_group_IT_number 14
_symmetry_cell_setting monoclinic
_symmetry_space_group_name_Hall '-P 2ybc'
_symmetry_space_group_name_H-M 'P 1 21/c 1'
_atom_sites_solution_hydrogens geom
_atom_sites_solution_primary direct
_atom_sites_solution_secondary difmap
_audit_creation_method SHELXL-97
_cell_angle_alpha 90.00
_cell_angle_beta 96.938(2)
_cell_angle_gamma 90.00
_cell_formula_units_Z 4
_cell_length_a 11.3606(4)
_cell_length_b 11.1034(4)
_cell_length_c 8.7860(2)
_cell_measurement_reflns_used 6399
_cell_measurement_temperature 120(2)
_cell_measurement_theta_max 27.48
_cell_measurement_theta_min 2.91
_cell_volume 1100.16(6)
_computing_cell_refinement 'DENZO (Otwinowski & Minor, 1997) and COLLECT (Nonius, 1998)'
_computing_data_collection 'COLLECT (Nonius, 1998)'
_computing_data_reduction 'DENZO (Otwinowski & Minor, 1997) and COLLECT (Nonius, 1998)'
_computing_molecular_graphics 'ORTEP-3 for Windows (Farrugia, 1997)'
_computing_publication_material 'WinGX (Farrugia, 1999) and PLATON (Spek, 2009)'
_computing_structure_refinement 'SHELXL97 (Sheldrick, 2008)'
_computing_structure_solution 'SHELXS97 (Sheldrick, 2008)'
_diffrn_ambient_temperature 120(2)
_diffrn_measured_fraction_theta_full 0.998
_diffrn_measured_fraction_theta_max 0.998
_diffrn_measurement_device_type 'Bruker--Nonius KappaCCD'
_diffrn_measurement_method '\f and \w scans'
_diffrn_radiation_monochromator graphite
_diffrn_radiation_source 'fine-focus sealed tube'
_diffrn_radiation_type MoK\a
_diffrn_radiation_wavelength 0.71073
_diffrn_reflns_av_R_equivalents 0.0373
_diffrn_reflns_av_sigmaI/netI 0.0317
_diffrn_reflns_limit_h_max 14
_diffrn_reflns_limit_h_min -14
_diffrn_reflns_limit_k_max 14
_diffrn_reflns_limit_k_min -14
_diffrn_reflns_limit_l_max 11
_diffrn_reflns_limit_l_min -10
_diffrn_reflns_number 12372
_diffrn_reflns_theta_full 27.49
_diffrn_reflns_theta_max 27.49
_diffrn_reflns_theta_min 2.97
_exptl_absorpt_coefficient_mu 0.098
_exptl_absorpt_correction_T_max 0.9807
_exptl_absorpt_correction_T_min 0.9528
_exptl_absorpt_correction_type multi-scan
_exptl_absorpt_process_details '(SADABS; Sheldrick, 2007)'
_exptl_crystal_colour colorless
_exptl_crystal_density_diffrn 1.384
_exptl_crystal_density_method 'not measured'
_exptl_crystal_description block
_exptl_crystal_F_000 480
_exptl_crystal_size_max 0.50
_exptl_crystal_size_mid 0.50
_exptl_crystal_size_min 0.20
_refine_diff_density_max 0.576
_refine_diff_density_min -0.548
_refine_ls_extinction_coef 0.144(12)
_refine_ls_extinction_expression Fc^*^=kFc[1+0.001xFc^2^\l^3^/sin(2\q)]^-1/4^
_refine_ls_extinction_method 'SHELXL97 (Sheldrick, 2008)'
_refine_ls_goodness_of_fit_ref 1.110
_refine_ls_hydrogen_treatment constr
_refine_ls_matrix_type full
_refine_ls_number_parameters 155
_refine_ls_number_reflns 2531
_refine_ls_number_restraints 0
_refine_ls_restrained_S_all 1.110
_refine_ls_R_factor_all 0.0616
_refine_ls_R_factor_gt 0.0536
_refine_ls_shift/su_max 0.000
_refine_ls_shift/su_mean 0.000
_refine_ls_structure_factor_coef Fsqd
_refine_ls_weighting_details 'calc w=1/[\s^2^(Fo^2^)+(0.0748P)^2^+0.4779P] where P=(Fo^2^+2Fc^2^)/3'
_refine_ls_weighting_scheme calc
_refine_ls_wR_factor_gt 0.1329
_refine_ls_wR_factor_ref 0.1393
_reflns_number_gt 2166
_reflns_number_total 2531
_reflns_threshold_expression I>2\s(I)
_cod_data_source_file xu5402.cif
_cod_data_source_block I
_cod_original_sg_symbol_H-M 'P 21/c'
_cod_database_code 2233326
_cod_database_fobs_code 2233326

loop_
_symmetry_equiv_pos_as_xyz
'x, y, z'
'-x, y+1/2, -z+1/2'
'-x, -y, -z'
'x, -y-1/2, z-1/2'

loop_
_atom_site_type_symbol
_atom_site_label
_atom_site_fract_x
_atom_site_fract_y
_atom_site_fract_z
_atom_site_U_iso_or_equiv
_atom_site_adp_type
_atom_site_calc_flag
_atom_site_refinement_flags
_atom_site_occupancy
_atom_site_symmetry_multiplicity
O O1 0.20677(10) 0.98199(10) 0.08354(12) 0.0223(3) Uani d . 1 1
H H1 0.1559 0.9346 0.1048 0.033 Uiso calc R 1 1
O O2 0.50236(10) 1.06715(11) 0.24705(13) 0.0247(3) Uani d . 1 1
N N1 0.18510(11) 0.91870(12) 0.39959(14) 0.0196(3) Uani d . 1 1
N N2 0.22565(12) 0.82297(13) 0.48488(16) 0.0249(3) Uani d . 1 1
N N3 0.13604(12) 0.75376(13) 0.50674(16) 0.0248(3) Uani d . 1 1
C C1 0.30653(14) 0.97510(14) 0.19621(17) 0.0193(3) Uani d . 1 1
H H1A 0.3392 0.8933 0.1989 0.023 Uiso calc R 1 1
C C2 0.39723(13) 1.06237(14) 0.15318(17) 0.0194(3) Uani d . 1 1
C C3 0.57056(15) 1.15175(15) 0.18424(19) 0.0257(4) Uani d . 1 1
H H3 0.6471 1.1732 0.2247 0.031 Uiso calc R 1 1
C C4 0.51146(15) 1.19920(15) 0.05628(19) 0.0252(4) Uani d . 1 1
H H4 0.5385 1.2581 -0.0062 0.030 Uiso calc R 1 1
C C5 0.39773(14) 1.14020(15) 0.03582(18) 0.0238(4) Uani d . 1 1
H H5 0.3367 1.1533 -0.0429 0.029 Uiso calc R 1 1
C C6 0.26911(14) 1.00691(14) 0.35398(17) 0.0214(3) Uani d . 1 1
H H6A 0.3386 1.0091 0.4298 0.026 Uiso calc R 1 1
H H6B 0.2330 1.0862 0.3496 0.026 Uiso calc R 1 1
C C7 0.06500(13) 0.91156(13) 0.36343(16) 0.0178(3) Uani d . 1 1
C C8 -0.01985(14) 0.98551(14) 0.27982(17) 0.0202(3) Uani d . 1 1
H H8 0.0010 1.0560 0.2326 0.024 Uiso calc R 1 1
C C9 -0.13571(14) 0.94734(15) 0.27193(17) 0.0226(4) Uani d . 1 1
H H9 -0.1949 0.9939 0.2182 0.027 Uiso calc R 1 1
C C10 -0.16792(14) 0.83958(15) 0.34283(17) 0.0232(4) Uani d . 1 1
H H10 -0.2474 0.8174 0.3339 0.028 Uiso calc R 1 1
C C11 -0.08469(14) 0.76679(14) 0.42472(18) 0.0222(4) Uani d . 1 1
H H11 -0.1059 0.6962 0.4713 0.027 Uiso calc R 1 1
C C12 0.03398(13) 0.80499(13) 0.43403(17) 0.0191(3) Uani d . 1 1

loop_
_atom_site_aniso_label
_atom_site_aniso_U_11
_atom_site_aniso_U_22
_atom_site_aniso_U_33
_atom_site_aniso_U_12
_atom_site_aniso_U_13
_atom_site_aniso_U_23
O1 0.0207(6) 0.0231(6) 0.0226(6) -0.0047(4) 0.0004(4) -0.0002(4)
O2 0.0204(6) 0.0259(6) 0.0271(6) -0.0032(4) -0.0001(4) 0.0002(4)
N1 0.0181(6) 0.0205(6) 0.0205(6) 0.0001(5) 0.0030(5) 0.0020(5)
N2 0.0224(7) 0.0249(7) 0.0272(7) 0.0045(5) 0.0023(5) 0.0044(5)
N3 0.0231(7) 0.0221(7) 0.0293(7) 0.0043(5) 0.0038(5) 0.0059(6)
C1 0.0204(7) 0.0172(7) 0.0203(7) -0.0007(6) 0.0028(6) -0.0012(5)
C2 0.0168(7) 0.0204(7) 0.0213(7) 0.0006(6) 0.0031(6) -0.0038(6)
C3 0.0203(8) 0.0251(8) 0.0322(8) -0.0052(6) 0.0054(6) -0.0052(6)
C4 0.0246(8) 0.0237(8) 0.0285(8) -0.0047(6) 0.0087(6) -0.0016(6)
C5 0.0223(8) 0.0264(8) 0.0228(7) -0.0012(6) 0.0029(6) 0.0007(6)
C6 0.0201(7) 0.0221(8) 0.0223(7) -0.0039(6) 0.0041(6) -0.0025(6)
C7 0.0185(7) 0.0178(7) 0.0173(7) -0.0002(6) 0.0034(5) -0.0017(5)
C8 0.0248(8) 0.0178(7) 0.0184(7) 0.0020(6) 0.0040(6) 0.0030(5)
C9 0.0213(8) 0.0274(8) 0.0185(7) 0.0056(6) 0.0002(6) -0.0009(6)
C10 0.0190(7) 0.0286(8) 0.0224(7) -0.0031(6) 0.0043(6) -0.0042(6)
C11 0.0243(8) 0.0191(8) 0.0244(8) -0.0022(6) 0.0074(6) -0.0004(6)
C12 0.0212(8) 0.0169(7) 0.0195(7) 0.0022(6) 0.0041(6) 0.0004(5)

loop_
_atom_type_symbol
_atom_type_description
_atom_type_scat_dispersion_real
_atom_type_scat_dispersion_imag
_atom_type_scat_source
C C 0.0030 0.0020 'International Tables Vol C Tables 4.2.6.8 and 6.1.1.4'
H H 0.0000 0.0000 'International Tables Vol C Tables 4.2.6.8 and 6.1.1.4'
N N 0.0060 0.0030 'International Tables Vol C Tables 4.2.6.8 and 6.1.1.4'
O O 0.0110 0.0060 'International Tables Vol C Tables 4.2.6.8 and 6.1.1.4'

loop_
_geom_angle_atom_site_label_1
_geom_angle_atom_site_label_2
_geom_angle_atom_site_label_3
_geom_angle
C1 O1 H1 109.5
C2 O2 C3 106.13(12)
N2 N1 C7 110.36(12)
N2 N1 C6 119.43(12)
C7 N1 C6 130.13(13)
N3 N2 N1 108.96(13)
N2 N3 C12 108.40(13)
O1 C1 C2 107.84(12)
O1 C1 C6 109.45(12)
O1 C1 H1A 109.6
C2 C1 C6 110.64(12)
C2 C1 H1A 109.6
C6 C1 H1A 109.6
O2 C2 C1 116.78(13)
C5 C2 O2 110.66(14)
C5 C2 C1 132.56(14)
O2 C3 H3 124.6
C4 C3 O2 110.75(14)
C4 C3 H3 124.6
C3 C4 C5 106.01(14)
C3 C4 H4 127.0
C5 C4 H4 127.0
C2 C5 C4 106.45(14)
C2 C5 H5 126.8
C4 C5 H5 126.8
N1 C6 C1 110.77(12)
N1 C6 H6A 109.5
N1 C6 H6B 109.5
C1 C6 H6A 109.5
C1 C6 H6B 109.5
H6A C6 H6B 108.1
N1 C7 C8 133.73(14)
N1 C7 C12 104.11(13)
C12 C7 C8 122.15(14)
C7 C8 H8 122.0
C9 C8 C7 115.98(14)
C9 C8 H8 122.0
C8 C9 C10 122.27(15)
C8 C9 H9 118.9
C10 C9 H9 118.9
C9 C10 H10 119.1
C11 C10 C9 121.81(15)
C11 C10 H10 119.1
C10 C11 C12 116.47(14)
C10 C11 H11 121.8
C12 C11 H11 121.8
N3 C12 C7 108.16(13)
N3 C12 C11 130.53(15)
C7 C12 C11 121.31(14)

loop_
_geom_bond_atom_site_label_1
_geom_bond_atom_site_label_2
_geom_bond_distance
O1 C1 1.4139(18)
O1 H1 0.8200
O2 C2 1.3681(19)
O2 C3 1.375(2)
N1 N2 1.3492(18)
N1 C6 1.4571(19)
N1 C7 1.365(2)
N3 N2 1.308(2)
N3 C12 1.377(2)
C1 C6 1.539(2)
C1 H1A 0.9800
C2 C1 1.496(2)
C2 C5 1.346(2)
C3 C4 1.345(2)
C3 H3 0.9300
C4 H4 0.9300
C5 C4 1.440(2)
C5 H5 0.9300
C6 H6A 0.9700
C6 H6B 0.9700
C7 C12 1.401(2)
C8 C7 1.404(2)
C8 C9 1.376(2)
C8 H8 0.9300
C9 H9 0.9300
C10 C9 1.417(2)
C10 H10 0.9300
C11 C10 1.379(2)
C11 C12 1.406(2)
C11 H11 0.9300

loop_
_geom_hbond_atom_site_label_D
_geom_hbond_atom_site_label_H
_geom_hbond_atom_site_label_A
_geom_hbond_site_symmetry_A
_geom_hbond_distance_DH
_geom_hbond_distance_HA
_geom_hbond_distance_DA
_geom_hbond_angle_DHA
_geom_hbond_publ_flag
O1 H1 N3 4_575 0.82 2.26 2.7968(18) 123 yes

loop_
_geom_torsion_atom_site_label_1
_geom_torsion_atom_site_label_2
_geom_torsion_atom_site_label_3
_geom_torsion_atom_site_label_4
_geom_torsion
C6 N1 N2 N3 -177.41(13)
C7 N1 N2 N3 -0.44(17)
N2 N1 C6 C1 92.27(16)
C7 N1 C6 C1 -84.02(19)
N2 N1 C7 C8 179.68(16)
N2 N1 C7 C12 0.62(16)
C6 N1 C7 C8 -3.8(3)
C6 N1 C7 C12 177.17(14)
C12 N3 N2 N1 0.05(17)
N2 N3 C12 C7 0.34(17)
N2 N3 C12 C11 -179.25(15)
C3 O2 C2 C1 179.51(13)
C3 O2 C2 C5 -0.07(17)
C2 O2 C3 C4 0.22(18)
O1 C1 C6 N1 64.08(16)
C2 C1 C6 N1 -177.23(12)
O2 C2 C1 O1 -178.53(12)
O2 C2 C1 C6 61.80(17)
C5 C2 C1 O1 0.9(2)
C5 C2 C1 C6 -118.73(19)
O2 C2 C5 C4 -0.09(18)
C1 C2 C5 C4 -179.58(15)
O2 C3 C4 C5 -0.27(18)
C2 C5 C4 C3 0.21(18)
N1 C7 C12 N3 -0.58(16)
N1 C7 C12 C11 179.06(14)
C8 C7 C12 N3 -179.77(13)
C8 C7 C12 C11 -0.1(2)
C9 C8 C7 N1 -178.60(15)
C9 C8 C7 C12 0.3(2)
C7 C8 C9 C10 -0.4(2)
C11 C10 C9 C8 0.3(2)
C10 C11 C12 N3 179.57(15)
C10 C11 C12 C7 0.0(2)
C12 C11 C10 C9 -0.1(2)
